data_4087957
loop_
_publ_author_name
'Wilkins, Lewis C.'
'Wieneke, Philipp'
'Newman, Paul D.'
'Kariuki, Benson M.'
'Rominger, Frank'
'Hashmi, A. Stephen K.'
'Hansmann, Max M.'
'Melen, Rebecca L.'

_publ_section_title
;
 Pathways to Functionalized Heterocycles: Propargyl Rearrangement using
 B(C6F5)3
;
_journal_issue 21
_journal_name_full Organometallics
_journal_page_first 5298
_journal_paper_doi 10.1021/acs.organomet.5b00753
_journal_volume 34
_journal_year 2015
_chemical_formula_moiety 'C29 H13 B F15 N O, 0.5(C7 H8)'
_chemical_formula_sum 'C32.5 H17 B F15 N O'
_chemical_formula_weight 733.28
_space_group_crystal_system triclinic
_space_group_IT_number 2
_space_group_name_Hall '-P 1'
_space_group_name_H-M_alt 'P -1'
_atom_sites_solution_hydrogens mixed
_atom_sites_solution_primary Superflip
_atom_sites_solution_secondary difmap
_audit_creation_method SHELXL-2013
_cell_angle_alpha 69.527(3)
_cell_angle_beta 78.068(3)
_cell_angle_gamma 85.081(3)
_cell_formula_units_Z 2
_cell_length_a 9.7542(3)
_cell_length_b 12.6233(4)
_cell_length_c 13.5710(5)
_cell_measurement_reflns_used 7378
_cell_measurement_temperature 150(2)
_cell_measurement_theta_max 73.958
_cell_measurement_theta_min 4.614
_cell_volume 1531.47(9)
_computing_cell_refinement
;
CrysAlisPro, Agilent Technologies,
Version 1.171.37.33 (release 27-03-2014 CrysAlis171 .NET)
(compiled Mar 27 2014,17:12:48)
;
_computing_data_collection
;
CrysAlisPro, Agilent Technologies,
Version 1.171.37.33 (release 27-03-2014 CrysAlis171 .NET)
(compiled Mar 27 2014,17:12:48)
;
_computing_data_reduction
;
CrysAlisPro, Agilent Technologies,
Version 1.171.37.33 (release 27-03-2014 CrysAlis171 .NET)
(compiled Mar 27 2014,17:12:48)
;
_computing_structure_refinement 'SHELXL-2013 (Sheldrick, 2013)'
_computing_structure_solution 'Superflip within Crystals'
_diffrn_ambient_temperature 150(2)
_diffrn_measured_fraction_theta_full 0.996
_diffrn_measured_fraction_theta_max 0.965
_diffrn_measurement_device_type 'SuperNova Dual Atlas CCD'
_diffrn_measurement_method 'omega scans'
_diffrn_radiation_type CuK\a
_diffrn_radiation_wavelength 1.5418
_diffrn_reflns_av_R_equivalents 0.0141
_diffrn_reflns_av_unetI/netI 0.0157
_diffrn_reflns_Laue_measured_fraction_full 0.996
_diffrn_reflns_Laue_measured_fraction_max 0.965
_diffrn_reflns_limit_h_max 11
_diffrn_reflns_limit_h_min -9
_diffrn_reflns_limit_k_max 15
_diffrn_reflns_limit_k_min -14
_diffrn_reflns_limit_l_max 16
_diffrn_reflns_limit_l_min -16
_diffrn_reflns_number 10274
_diffrn_reflns_point_group_measured_fraction_full 0.996
_diffrn_reflns_point_group_measured_fraction_max 0.965
_diffrn_reflns_theta_full 67.680
_diffrn_reflns_theta_max 74.166
_diffrn_reflns_theta_min 3.540
_diffrn_source 'sealed tube'
_exptl_absorpt_coefficient_mu 1.426
_exptl_absorpt_correction_T_max 1.0000
_exptl_absorpt_correction_T_min 0.8366
_exptl_absorpt_correction_type multi-scan
_exptl_absorpt_process_details 'SCALE3 ABSPACK'
_exptl_crystal_colour colourless
_exptl_crystal_density_diffrn 1.590
_exptl_crystal_description block
_exptl_crystal_F_000 734
_exptl_crystal_size_max 0.20
_exptl_crystal_size_mid 0.10
_exptl_crystal_size_min 0.05
_refine_diff_density_max 0.232
_refine_diff_density_min -0.294
_refine_diff_density_rms 0.057
_refine_ls_extinction_method none
_refine_ls_goodness_of_fit_ref 0.965
_refine_ls_hydrogen_treatment mixed
_refine_ls_matrix_type full
_refine_ls_number_parameters 515
_refine_ls_number_reflns 6006
_refine_ls_number_restraints 57
_refine_ls_restrained_S_all 0.962
_refine_ls_R_factor_all 0.0377
_refine_ls_R_factor_gt 0.0358
_refine_ls_shift/su_max 0.000
_refine_ls_shift/su_mean 0.000
_refine_ls_structure_factor_coef Fsqd
_refine_ls_weighting_details 'w=1/[\s^2^(Fo^2^)+(0.0485P)^2^+0.6960P] where P=(Fo^2^+2Fc^2^)/3'
_refine_ls_weighting_scheme calc
_refine_ls_wR_factor_gt 0.0899
_refine_ls_wR_factor_ref 0.0913
_reflns_Friedel_coverage 0.000
_reflns_number_gt 5629
_reflns_number_total 6006
_reflns_threshold_expression 'I > 2\s(I)'
_cod_data_source_file om5b00753_si_014.cif
_cod_data_source_block rm1402
_cod_original_formula_sum 'C32.50 H17 B F15 N O'
_cod_database_code 4087957
_shelx_space_group_comment
;
The symmetry employed for this shelxl refinement is uniquely defined
by the following loop, which should always be used as a source of
symmetry information in preference to the above space-group names.
They are only intended as comments.
;
_shelxl_version_number 2013-3

loop_
_space_group_symop_operation_xyz
'x, y, z'
'-x, -y, -z'

loop_
_atom_site_label
_atom_site_type_symbol
_atom_site_fract_x
_atom_site_fract_y
_atom_site_fract_z
_atom_site_U_iso_or_equiv
_atom_site_adp_type
_atom_site_occupancy
_atom_site_site_symmetry_order
_atom_site_calc_flag
_atom_site_refinement_flags_posn
_atom_site_refinement_flags_adp
_atom_site_refinement_flags_occupancy
_atom_site_disorder_assembly
_atom_site_disorder_group
B1 B 0.11581(15) 0.30216(12) 0.76810(11) 0.0227(3) Uani 1 1 d . . . . .
O1 O 0.23715(9) 0.28800(7) 0.68089(7) 0.02463(19) Uani 1 1 d . . . . .
N1 N 0.38743(11) 0.22444(8) 0.56924(9) 0.0233(2) Uani 1 1 d . . . . .
C11 C 0.07375(13) 0.43696(10) 0.71792(9) 0.0224(2) Uani 1 1 d . . . . .
F12 F 0.31066(8) 0.48690(6) 0.69250(7) 0.03083(18) Uani 1 1 d . . . . .
C12 C 0.17654(13) 0.51852(11) 0.68592(10) 0.0236(2) Uani 1 1 d . . . . .
C13 C 0.15006(14) 0.63389(11) 0.64885(10) 0.0269(3) Uani 1 1 d . . . . .
F13 F 0.25425(9) 0.70773(7) 0.62300(7) 0.03542(19) Uani 1 1 d . . . . .
C14 C 0.01576(15) 0.67324(11) 0.64021(10) 0.0287(3) Uani 1 1 d . . . . .
F14 F -0.01178(10) 0.78475(7) 0.60576(7) 0.0397(2) Uani 1 1 d . . . . .
C15 C -0.08972(15) 0.59678(12) 0.66935(11) 0.0296(3) Uani 1 1 d . . . . .
F15 F -0.22154(10) 0.63349(8) 0.66033(9) 0.0450(2) Uani 1 1 d . . . . .
C16 C -0.05955(14) 0.48238(11) 0.70860(10) 0.0258(3) Uani 1 1 d . . . . .
F16 F -0.17158(8) 0.41379(7) 0.74084(8) 0.0363(2) Uani 1 1 d . . . . .
C21 C 0.17644(15) 0.28613(11) 0.87650(10) 0.0275(3) Uani 1 1 d . . . . .
C22 C 0.30697(16) 0.24411(12) 0.89836(12) 0.0341(3) Uani 1 1 d . . . . .
F22 F 0.39903(10) 0.20478(8) 0.82975(8) 0.0433(2) Uani 1 1 d . . . . .
C23 C 0.3512(2) 0.23705(13) 0.99150(15) 0.0457(4) Uani 1 1 d . . . . .
F23 F 0.47797(13) 0.19318(9) 1.00820(11) 0.0655(3) Uani 1 1 d . . . . .
C24 C 0.2643(2) 0.27359(14) 1.06633(14) 0.0505(5) Uani 1 1 d . . . . .
F24 F 0.30420(17) 0.26603(10) 1.15723(9) 0.0760(4) Uani 1 1 d . . . . .
C25 C 0.1342(2) 0.31760(14) 1.04820(12) 0.0449(4) Uani 1 1 d . . . . .
F25 F 0.04697(15) 0.35346(10) 1.12117(8) 0.0640(3) Uani 1 1 d . . . . .
C26 C 0.09389(17) 0.32267(12) 0.95511(11) 0.0336(3) Uani 1 1 d . . . . .
F26 F -0.03638(10) 0.36374(8) 0.94307(7) 0.0412(2) Uani 1 1 d . . . . .
C31 C -0.01116(14) 0.21696(10) 0.78364(10) 0.0246(3) Uani 1 1 d . . . . .
C32 C -0.07949(15) 0.14173(11) 0.87907(11) 0.0301(3) Uani 1 1 d . . . . .
F32 F -0.04315(10) 0.12960(8) 0.97298(6) 0.0406(2) Uani 1 1 d . . . . .
C33 C -0.18790(16) 0.07357(12) 0.88646(12) 0.0366(3) Uani 1 1 d . . . . .
F33 F -0.25187(12) 0.00527(9) 0.98255(8) 0.0539(3) Uani 1 1 d . . . . .
C34 C -0.22909(16) 0.07543(12) 0.79520(14) 0.0374(3) Uani 1 1 d . . . . .
F34 F -0.33199(11) 0.00882(9) 0.79993(10) 0.0567(3) Uani 1 1 d . . . . .
C35 C -0.16224(15) 0.14672(12) 0.69736(12) 0.0317(3) Uani 1 1 d . . . . .
F35 F -0.19864(10) 0.14755(8) 0.60688(8) 0.0421(2) Uani 1 1 d . . . . .
C36 C -0.05832(14) 0.21576(11) 0.69421(10) 0.0263(3) Uani 1 1 d . . . . .
F36 F 0.00024(9) 0.28591(7) 0.59611(6) 0.03384(19) Uani 1 1 d . . . . .
C41 C 0.28811(13) 0.20174(10) 0.65639(10) 0.0229(2) Uani 1 1 d . . . . .
C42 C 0.24428(14) 0.08562(11) 0.72277(11) 0.0270(3) Uani 1 1 d . . . . .
H42 H 0.2496(18) 0.0698(14) 0.7955(14) 0.032 Uiso 1 1 d . U . . .
C43 C 0.19166(14) 0.01087(11) 0.69140(11) 0.0289(3) Uani 1 1 d . . . . .
C44 C 0.1460(2) -0.10274(13) 0.77070(14) 0.0424(4) Uani 1 1 d . . . . .
H44A H 0.044(3) -0.110(2) 0.7779(18) 0.064 Uiso 1 1 d . U . . .
H44B H 0.171(2) -0.1158(19) 0.839(2) 0.064 Uiso 1 1 d . U . . .
H44C H 0.195(2) -0.161(2) 0.7457(18) 0.064 Uiso 1 1 d . U . . .
C45 C 0.16839(16) 0.03276(13) 0.58052(13) 0.0338(3) Uani 1 1 d . . . . .
H45A H 0.192(2) 0.1096(18) 0.5299(17) 0.051 Uiso 1 1 d . U . . .
H45B H 0.069(2) 0.0174(17) 0.5831(16) 0.051 Uiso 1 1 d . U . . .
H45C H 0.226(2) -0.0212(18) 0.5489(16) 0.051 Uiso 1 1 d . U . . .
C51 C 0.47970(14) 0.13847(11) 0.53833(11) 0.0257(3) Uani 1 1 d . . . . .
H51A H 0.4488(19) 0.0663(16) 0.5891(15) 0.039 Uiso 1 1 d . U . . .
H51B H 0.576(2) 0.1523(15) 0.5439(14) 0.039 Uiso 1 1 d . U . . .
C52 C 0.47658(14) 0.14691(11) 0.42826(11) 0.0288(3) Uani 1 1 d . . . . .
C53 C 0.47469(18) 0.15731(14) 0.33888(13) 0.0400(3) Uani 1 1 d . . . . .
H53 H 0.474(2) 0.1650(17) 0.2688(17) 0.048 Uiso 1 1 d . U . . .
C61 C 0.43312(14) 0.34234(10) 0.51081(11) 0.0251(3) Uani 1 1 d . . . . .
H61A H 0.3502(19) 0.3926(15) 0.5133(14) 0.038 Uiso 1 1 d . U . . .
H61B H 0.4678(19) 0.3479(15) 0.4364(15) 0.038 Uiso 1 1 d . U . . .
C62 C 0.54271(15) 0.36784(11) 0.55771(12) 0.0301(3) Uani 1 1 d . . . . .
C63 C 0.63073(19) 0.38248(13) 0.59897(16) 0.0451(4) Uani 1 1 d . . . . .
H63 H 0.695(2) 0.3954(18) 0.6306(17) 0.054 Uiso 1 1 d . U . . .
C3S C 0.4355(3) 0.5346(3) 0.9648(2) 0.0419(7) Uani 0.5 1 d G U P A -1
C1S C 0.5504(3) 0.4716(3) 0.9353(3) 0.0529(13) Uani 0.5 1 d G U P A -1
H1S H 0.5683 0.4647 0.8663 0.063 Uiso 0.5 1 calc R U P A -1
C5S C 0.6391(3) 0.4187(3) 1.0069(4) 0.0815(15) Uani 0.5 1 d G U P A -1
H5S H 0.7176 0.3756 0.9868 0.098 Uiso 0.5 1 calc R U P A -1
C2SA C 0.6129(3) 0.4287(3) 1.1079(3) 0.080(2) Uani 0.5 1 d G U P A -1
H2SA H 0.6735 0.3926 1.1568 0.096 Uiso 0.5 1 calc R U P A -1
C4SA C 0.4980(4) 0.4918(3) 1.1373(2) 0.0628(10) Uani 0.5 1 d G U P A -1
H4SA H 0.4801 0.4987 1.2064 0.075 Uiso 0.5 1 calc R U P A -1
C1SA C 0.4094(3) 0.5447(2) 1.0658(2) 0.0479(11) Uani 0.5 1 d G U P A -1
H1SA H 0.3309 0.5878 1.0859 0.057 Uiso 0.5 1 calc R U P A -1
C2S C 0.3382(7) 0.5921(6) 0.8877(4) 0.0661(14) Uani 0.5 1 d . U P A -1
H2S1 H 0.3872 0.6025 0.8143 0.099 Uiso 0.5 1 calc R U P A -1
H2S2 H 0.3086 0.6660 0.8941 0.099 Uiso 0.5 1 calc R U P A -1
H2S3 H 0.2557 0.5453 0.9048 0.099 Uiso 0.5 1 calc R U P A -1

loop_
_atom_site_aniso_label
_atom_site_aniso_U_11
_atom_site_aniso_U_22
_atom_site_aniso_U_33
_atom_site_aniso_U_23
_atom_site_aniso_U_13
_atom_site_aniso_U_12
B1 0.0266(7) 0.0212(6) 0.0209(6) -0.0082(5) -0.0034(5) -0.0018(5)
O1 0.0289(4) 0.0193(4) 0.0263(4) -0.0100(3) -0.0024(4) -0.0011(3)
N1 0.0255(5) 0.0168(5) 0.0279(5) -0.0087(4) -0.0040(4) 0.0000(4)
C11 0.0277(6) 0.0237(6) 0.0184(5) -0.0105(5) -0.0044(4) 0.0002(5)
F12 0.0246(4) 0.0258(4) 0.0435(4) -0.0138(3) -0.0057(3) -0.0003(3)
C12 0.0263(6) 0.0237(6) 0.0227(6) -0.0108(5) -0.0042(5) 0.0015(5)
C13 0.0341(7) 0.0233(6) 0.0237(6) -0.0100(5) -0.0019(5) -0.0037(5)
F13 0.0379(4) 0.0235(4) 0.0431(5) -0.0121(3) 0.0004(4) -0.0074(3)
C14 0.0420(8) 0.0214(6) 0.0246(6) -0.0099(5) -0.0094(5) 0.0057(5)
F14 0.0544(5) 0.0221(4) 0.0421(5) -0.0092(3) -0.0149(4) 0.0089(4)
C15 0.0307(7) 0.0329(7) 0.0314(7) -0.0165(6) -0.0127(5) 0.0082(5)
F15 0.0351(5) 0.0433(5) 0.0665(6) -0.0261(5) -0.0247(4) 0.0147(4)
C16 0.0270(6) 0.0289(6) 0.0267(6) -0.0146(5) -0.0065(5) -0.0013(5)
F16 0.0257(4) 0.0351(4) 0.0539(5) -0.0216(4) -0.0081(4) -0.0022(3)
C21 0.0366(7) 0.0218(6) 0.0244(6) -0.0049(5) -0.0091(5) -0.0061(5)
C22 0.0426(8) 0.0235(6) 0.0371(7) -0.0053(6) -0.0165(6) -0.0051(6)
F22 0.0375(5) 0.0395(5) 0.0560(6) -0.0158(4) -0.0195(4) 0.0068(4)
C23 0.0591(10) 0.0287(7) 0.0518(10) -0.0010(7) -0.0353(8) -0.0090(7)
F23 0.0716(7) 0.0470(6) 0.0841(8) -0.0054(6) -0.0581(7) -0.0017(5)
C24 0.0858(14) 0.0375(8) 0.0345(8) -0.0036(7) -0.0338(9) -0.0182(8)
F24 0.1333(12) 0.0619(7) 0.0464(6) -0.0076(5) -0.0574(7) -0.0216(7)
C25 0.0757(12) 0.0372(8) 0.0248(7) -0.0101(6) -0.0112(7) -0.0154(8)
F25 0.1064(10) 0.0650(7) 0.0271(5) -0.0244(5) -0.0054(5) -0.0160(6)
C26 0.0465(8) 0.0305(7) 0.0251(7) -0.0088(5) -0.0079(6) -0.0079(6)
F26 0.0467(5) 0.0494(5) 0.0294(4) -0.0196(4) -0.0007(4) 0.0008(4)
C31 0.0285(6) 0.0212(6) 0.0250(6) -0.0092(5) -0.0044(5) -0.0011(5)
C32 0.0370(7) 0.0269(6) 0.0262(6) -0.0087(5) -0.0047(5) -0.0041(5)
F32 0.0548(5) 0.0408(5) 0.0228(4) -0.0035(3) -0.0064(4) -0.0167(4)
C33 0.0395(8) 0.0272(7) 0.0367(8) -0.0044(6) -0.0011(6) -0.0105(6)
F33 0.0596(6) 0.0449(5) 0.0444(5) 0.0008(4) 0.0010(5) -0.0282(5)
C34 0.0335(7) 0.0288(7) 0.0533(9) -0.0152(7) -0.0098(7) -0.0088(6)
F34 0.0515(6) 0.0487(6) 0.0740(7) -0.0181(5) -0.0154(5) -0.0247(5)
C35 0.0336(7) 0.0302(7) 0.0385(7) -0.0178(6) -0.0132(6) 0.0020(5)
F35 0.0454(5) 0.0467(5) 0.0478(5) -0.0246(4) -0.0227(4) -0.0013(4)
C36 0.0300(6) 0.0239(6) 0.0260(6) -0.0098(5) -0.0049(5) -0.0004(5)
F36 0.0428(5) 0.0377(4) 0.0221(4) -0.0091(3) -0.0073(3) -0.0078(4)
C41 0.0255(6) 0.0203(6) 0.0256(6) -0.0095(5) -0.0081(5) 0.0006(5)
C42 0.0331(7) 0.0209(6) 0.0259(6) -0.0078(5) -0.0032(5) -0.0003(5)
C43 0.0305(7) 0.0213(6) 0.0330(7) -0.0104(5) 0.0010(5) -0.0022(5)
C44 0.0573(10) 0.0235(7) 0.0415(9) -0.0108(6) 0.0043(7) -0.0103(7)
C45 0.0354(8) 0.0300(7) 0.0399(8) -0.0151(6) -0.0082(6) -0.0053(6)
C51 0.0257(6) 0.0200(6) 0.0320(7) -0.0107(5) -0.0050(5) 0.0028(5)
C52 0.0287(6) 0.0219(6) 0.0374(8) -0.0138(5) -0.0051(5) 0.0035(5)
C53 0.0488(9) 0.0371(8) 0.0367(8) -0.0161(7) -0.0117(7) 0.0093(7)
C61 0.0281(6) 0.0178(6) 0.0284(6) -0.0075(5) -0.0035(5) -0.0016(5)
C62 0.0326(7) 0.0187(6) 0.0383(7) -0.0091(5) -0.0056(6) -0.0013(5)
C63 0.0485(9) 0.0283(7) 0.0654(11) -0.0137(7) -0.0299(9) -0.0008(7)
C3S 0.0408(17) 0.0429(17) 0.0409(17) -0.0146(14) 0.0008(14) -0.0140(14)
C1S 0.040(2) 0.052(2) 0.067(3) -0.032(2) 0.014(2) -0.0070(19)
C5S 0.039(2) 0.067(3) 0.139(5) -0.044(3) -0.006(3) 0.004(2)
C2SA 0.062(4) 0.064(4) 0.110(5) -0.006(3) -0.045(3) -0.014(3)
C4SA 0.064(3) 0.069(3) 0.054(2) -0.0098(19) -0.020(2) -0.017(2)
C1SA 0.038(2) 0.056(3) 0.051(2) -0.022(2) -0.0032(18) -0.0046(19)
C2S 0.078(4) 0.069(3) 0.047(2) -0.008(2) -0.018(2) -0.014(3)

loop_
_atom_type_symbol
_atom_type_description
_atom_type_scat_dispersion_real
_atom_type_scat_dispersion_imag
_atom_type_scat_source
C C 0.0181 0.0091 'International Tables Vol C Tables 4.2.6.8 and 6.1.1.4'
H H 0.0000 0.0000 'International Tables Vol C Tables 4.2.6.8 and 6.1.1.4'
N N 0.0311 0.0180 'International Tables Vol C Tables 4.2.6.8 and 6.1.1.4'
O O 0.0492 0.0322 'International Tables Vol C Tables 4.2.6.8 and 6.1.1.4'
F F 0.0727 0.0534 'International Tables Vol C Tables 4.2.6.8 and 6.1.1.4'
B B 0.0090 0.0039 'International Tables Vol C Tables 4.2.6.8 and 6.1.1.4'

loop_
_geom_angle_atom_site_label_1
_geom_angle_atom_site_label_2
_geom_angle_atom_site_label_3
_geom_angle
O1 B1 C21 109.16(10)
O1 B1 C31 109.10(10)
C21 B1 C31 115.45(10)
O1 B1 C11 102.14(9)
C21 B1 C11 106.79(10)
C31 B1 C11 113.32(10)
C41 O1 B1 132.42(10)
C41 N1 C51 124.11(11)
C41 N1 C61 119.60(10)
C51 N1 C61 114.82(10)
C16 C11 C12 113.37(11)
C16 C11 B1 126.75(11)
C12 C11 B1 119.77(11)
F12 C12 C13 115.99(11)
F12 C12 C11 120.00(11)
C13 C12 C11 123.99(12)
F13 C13 C14 119.75(11)
F13 C13 C12 120.58(12)
C14 C13 C12 119.66(12)
F14 C14 C15 120.69(13)
F14 C14 C13 120.33(13)
C15 C14 C13 118.97(12)
F15 C15 C14 119.91(12)
F15 C15 C16 120.51(13)
C14 C15 C16 119.58(12)
F16 C16 C15 115.28(12)
F16 C16 C11 120.33(11)
C15 C16 C11 124.38(12)
C22 C21 C26 114.10(13)
C22 C21 B1 127.33(12)
C26 C21 B1 118.49(12)
F22 C22 C21 121.12(13)
F22 C22 C23 115.58(14)
C21 C22 C23 123.29(16)
F23 C23 C24 120.30(15)
F23 C23 C22 119.95(18)
C24 C23 C22 119.75(16)
F24 C24 C23 120.62(19)
F24 C24 C25 119.88(19)
C23 C24 C25 119.50(14)
F25 C25 C24 120.34(15)
F25 C25 C26 120.63(17)
C24 C25 C26 119.03(16)
F26 C26 C25 116.38(14)
F26 C26 C21 119.27(12)
C25 C26 C21 124.33(16)
C32 C31 C36 113.68(12)
C32 C31 B1 126.91(11)
C36 C31 B1 119.41(11)
F32 C32 C31 121.22(12)
F32 C32 C33 114.96(12)
C31 C32 C33 123.82(13)
F33 C33 C34 120.00(13)
F33 C33 C32 120.20(14)
C34 C33 C32 119.79(13)
F34 C34 C33 121.02(14)
F34 C34 C35 120.01(14)
C33 C34 C35 118.97(13)
F35 C35 C36 120.99(13)
F35 C35 C34 119.82(13)
C36 C35 C34 119.19(13)
F36 C36 C35 116.26(12)
F36 C36 C31 119.25(11)
C35 C36 C31 124.49(13)
O1 C41 N1 114.90(11)
O1 C41 C42 122.47(11)
N1 C41 C42 122.57(11)
C43 C42 C41 126.85(13)
C43 C42 H42 121.3(10)
C41 C42 H42 111.6(10)
C42 C43 C45 124.70(12)
C42 C43 C44 120.13(14)
C45 C43 C44 115.13(13)
C43 C44 H44A 109.5(14)
C43 C44 H44B 112.1(14)
H44A C44 H44B 111.5(19)
C43 C44 H44C 109.5(14)
H44A C44 H44C 109.0(19)
H44B C44 H44C 105.1(19)
C43 C45 H45A 115.0(12)
C43 C45 H45B 109.6(12)
H45A C45 H45B 108.9(17)
C43 C45 H45C 110.2(12)
H45A C45 H45C 106.9(17)
H45B C45 H45C 105.9(16)
C52 C51 N1 110.96(11)
C52 C51 H51A 112.0(11)
N1 C51 H51A 107.0(11)
C52 C51 H51B 109.8(10)
N1 C51 H51B 107.1(10)
H51A C51 H51B 109.7(15)
C53 C52 C51 177.89(15)
C52 C53 H53 179.5(14)
C62 C61 N1 109.62(11)
C62 C61 H61A 112.7(10)
N1 C61 H61A 108.2(10)
C62 C61 H61B 111.4(11)
N1 C61 H61B 106.4(10)
H61A C61 H61B 108.3(15)
C63 C62 C61 176.46(15)
C62 C63 H63 178.0(14)
C1S C3S C1SA 120.0
C1S C3S C2S 120.4(3)
C1SA C3S C2S 119.6(3)
C5S C1S C3S 120.0
C5S C1S H1S 120.0
C3S C1S H1S 120.0
C1S C5S C2SA 120.0
C1S C5S H5S 120.0
C2SA C5S H5S 120.0
C4SA C2SA C5S 120.0
C4SA C2SA H2SA 120.0
C5S C2SA H2SA 120.0
C2SA C4SA C1SA 120.0
C2SA C4SA H4SA 120.0
C1SA C4SA H4SA 120.0
C4SA C1SA C3S 120.0
C4SA C1SA H1SA 120.0
C3S C1SA H1SA 120.0
C3S C2S H2S1 109.5
C3S C2S H2S2 109.5
H2S1 C2S H2S2 109.5
C3S C2S H2S3 109.5
H2S1 C2S H2S3 109.5
H2S2 C2S H2S3 109.5

loop_
_geom_bond_atom_site_label_1
_geom_bond_atom_site_label_2
_geom_bond_distance
B1 O1 1.5382(16)
B1 C21 1.6389(18)
B1 C31 1.6422(18)
B1 C11 1.6470(18)
O1 C41 1.2788(15)
N1 C41 1.3252(17)
N1 C51 1.4691(15)
N1 C61 1.4780(16)
C11 C16 1.3873(18)
C11 C12 1.3921(18)
F12 C12 1.3464(15)
C12 C13 1.3848(18)
C13 F13 1.3458(16)
C13 C14 1.374(2)
C14 F14 1.3413(15)
C14 C15 1.372(2)
C15 F15 1.3439(16)
C15 C16 1.3819(19)
C16 F16 1.3545(15)
C21 C22 1.386(2)
C21 C26 1.387(2)
C22 F22 1.3494(19)
C22 C23 1.390(2)
C23 F23 1.341(2)
C23 C24 1.366(3)
C24 F24 1.3388(18)
C24 C25 1.376(3)
C25 F25 1.345(2)
C25 C26 1.378(2)
C26 F26 1.3505(18)
C31 C32 1.3836(19)
C31 C36 1.3892(18)
C32 F32 1.3471(16)
C32 C33 1.386(2)
C33 F33 1.3426(17)
C33 C34 1.371(2)
C34 F34 1.3412(17)
C34 C35 1.380(2)
C35 F35 1.3434(16)
C35 C36 1.377(2)
C36 F36 1.3529(15)
C41 C42 1.4723(18)
C42 C43 1.3377(19)
C42 H42 0.947(18)
C43 C45 1.494(2)
C43 C44 1.4983(19)
C44 H44A 0.99(2)
C44 H44B 0.97(2)
C44 H44C 0.97(2)
C45 H45A 0.99(2)
C45 H45B 0.99(2)
C45 H45C 1.00(2)
C51 C52 1.4664(19)
C51 H51A 0.958(19)
C51 H51B 0.994(19)
C52 C53 1.178(2)
C53 H53 0.92(2)
C61 C62 1.4612(19)
C61 H61A 0.987(18)
C61 H61B 0.976(19)
C62 C63 1.176(2)
C63 H63 0.89(2)
C3S C1S 1.3900
C3S C1SA 1.3900
C3S C2S 1.511(6)
C1S C5S 1.3900
C1S H1S 0.9500
C5S C2SA 1.3900
C5S H5S 0.9500
C2SA C4SA 1.3900
C2SA H2SA 0.9500
C4SA C1SA 1.3900
C4SA H4SA 0.9500
C1SA H1SA 0.9500
C2S H2S1 0.9800
C2S H2S2 0.9800
C2S H2S3 0.9800
